data_7044106
loop_
_publ_author_name
'CANAC, Yves'
'Lugan, No\"el'
'Benaissa, Idir'
'Taakili, Rachid'

_publ_section_title
;
 A Convenient Access to N-Phosphonio-Substituted NHC Metal Complexes [M =
 Ag(I), Rh(I), Pd(II)]
;
_journal_name_full 'Dalton Trans.'
_journal_paper_doi 10.1039/C7DT02759A
_journal_year 2017
_chemical_formula_moiety 'C25 H27 N2 P, 2(C F3 O3 S)'
_chemical_formula_sum 'C27 H27 F6 N2 O6 P S2'
_chemical_formula_weight 684.59
_space_group_IT_number 2
_symmetry_cell_setting triclinic
_symmetry_Int_Tables_number 2
_symmetry_space_group_name_Hall '-P 1'
_symmetry_space_group_name_H-M 'P -1'
_atom_sites_solution_hydrogens geom
_audit_creation_date 2017-05-04T18:18:03-00:00
_audit_creation_method 'WinGX routine CIF_UPDATE'
_audit_update_record
;
2017-06-26 deposited with the CCDC.
2017-09-04 downloaded from the CCDC.
;
_cell_angle_alpha 75.729(5)
_cell_angle_beta 66.227(5)
_cell_angle_gamma 71.854(5)
_cell_formula_units_Z 2
_cell_length_a 10.854(2)
_cell_length_b 12.357(2)
_cell_length_c 13.259(2)
_cell_measurement_reflns_used 9999
_cell_measurement_temperature 100(2)
_cell_measurement_theta_max 36.29
_cell_measurement_theta_min 1.80
_cell_measurement_wavelength 0.71073
_cell_volume 1531.5(4)
_computing_structure_refinement 'SHELXL-2014/7 (Sheldrick, 2014)'
_diffrn_ambient_temperature 100(2)
_diffrn_measured_fraction_theta_full 0.974
_diffrn_measured_fraction_theta_max 0.976
_diffrn_measurement_device_type 'Bruker APEX II'
_diffrn_measurement_method 'phi and omega scans'
_diffrn_radiation_monochromator graphite
_diffrn_radiation_source 'Incoatec I\mS Microsource '
_diffrn_radiation_type MoK\a
_diffrn_radiation_wavelength 0.71073
_diffrn_reflns_av_R_equivalents 0.072
_diffrn_reflns_av_unetI/netI 0.0705
_diffrn_reflns_Laue_measured_fraction_full 0.974
_diffrn_reflns_Laue_measured_fraction_max 0.976
_diffrn_reflns_limit_h_max 13
_diffrn_reflns_limit_h_min -13
_diffrn_reflns_limit_k_max 15
_diffrn_reflns_limit_k_min -15
_diffrn_reflns_limit_l_max 16
_diffrn_reflns_limit_l_min -16
_diffrn_reflns_number 20616
_diffrn_reflns_point_group_measured_fraction_full 0.974
_diffrn_reflns_point_group_measured_fraction_max 0.976
_diffrn_reflns_theta_full 25.242
_diffrn_reflns_theta_max 26.369
_diffrn_reflns_theta_min 2.112
_diffrn_standards_decay_% 0
_diffrn_standards_interval_count 0
_diffrn_standards_number 0
_exptl_absorpt_coefficient_mu 0.306
_exptl_absorpt_correction_T_max 0.7461
_exptl_absorpt_correction_T_min 0.4319
_exptl_absorpt_correction_type multi-scan
_exptl_absorpt_process_details
;
'SADABS, Sheldrick, Bruker, 2000'
;
_exptl_crystal_colour colourless
_exptl_crystal_density_diffrn 1.485
_exptl_crystal_density_method 'not measured'
_exptl_crystal_description block
_exptl_crystal_F_000 704
_exptl_crystal_size_max 0.12
_exptl_crystal_size_mid 0.10
_exptl_crystal_size_min 0.08
_refine_diff_density_max 0.48
_refine_diff_density_min -0.576
_refine_diff_density_rms 0.085
_refine_ls_extinction_method none
_refine_ls_goodness_of_fit_ref 1.024
_refine_ls_hydrogen_treatment constr
_refine_ls_matrix_type full
_refine_ls_number_parameters 398
_refine_ls_number_reflns 6127
_refine_ls_number_restraints 0
_refine_ls_restrained_S_all 1.024
_refine_ls_R_factor_all 0.0729
_refine_ls_R_factor_gt 0.0507
_refine_ls_shift/su_max 0.001
_refine_ls_shift/su_mean 0
_refine_ls_structure_factor_coef Fsqd
_refine_ls_weighting_details 'w=1/[\s^2^(Fo^2^)+(0.0678P)^2^+1.3440P] where P=(Fo^2^+2Fc^2^)/3'
_refine_ls_weighting_scheme calc
_refine_ls_wR_factor_gt 0.1298
_refine_ls_wR_factor_ref 0.1478
_reflns_Friedel_coverage 0
_reflns_number_gt 4615
_reflns_number_total 6127
_reflns_threshold_expression 'I > 2\s(I)'
_cod_data_source_file c7dt02759a2.cif
_cod_data_source_block 2OTf2
_cod_original_cell_volume 1531.5(5)
_cod_database_code 7044106

loop_
_symmetry_equiv_pos_as_xyz
'x, y, z'
'-x, -y, -z'

loop_
_atom_site_label
_atom_site_type_symbol
_atom_site_fract_x
_atom_site_fract_y
_atom_site_fract_z
_atom_site_U_iso_or_equiv
_atom_site_adp_type
_atom_site_occupancy
_atom_site_site_symmetry_order
_atom_site_calc_flag
_atom_site_refinement_flags_posn
_atom_site_refinement_flags_adp
C1 C 0.3369(3) 0.6713(2) 1.0096(2) 0.0244(6) Uani 1 1 d . .
H011 H 0.3861 0.6115 1.047 0.029 Uiso 1 1 calc R U
C2 C 0.1887(3) 0.7699(3) 0.9278(2) 0.0258(7) Uani 1 1 d . .
H013 H 0.1179 0.7891 0.8994 0.031 Uiso 1 1 calc R U
C3 C 0.2655(3) 0.8400(2) 0.9220(2) 0.0211(6) Uani 1 1 d . .
H00V H 0.2576 0.9164 0.8892 0.025 Uiso 1 1 calc R U
C4 C 0.4567(3) 0.8184(3) 0.9952(2) 0.0239(6) Uani 1 1 d . .
H4A H 0.4719 0.7736 1.0622 0.029 Uiso 1 1 calc R U
H4B H 0.4159 0.8977 1.0087 0.029 Uiso 1 1 calc R U
C5 C 0.5964(3) 0.8120(2) 0.9005(2) 0.0213(6) Uani 1 1 d . .
H5A H 0.6392 0.7325 0.8883 0.026 Uiso 1 1 calc R U
H5B H 0.6564 0.8386 0.9219 0.026 Uiso 1 1 calc R U
C6 C 0.5835(3) 0.8844(2) 0.7920(2) 0.0166(5) Uani 1 1 d . .
H6A H 0.5138 0.9552 0.8101 0.02 Uiso 1 1 calc R U
H6B H 0.5494 0.843 0.7594 0.02 Uiso 1 1 calc R U
C7 C 0.1787(4) 0.5631(3) 1.0079(3) 0.0408(9) Uani 1 1 d . .
H7A H 0.0822 0.587 1.0169 0.061 Uiso 1 1 calc R U
H7B H 0.1891 0.5177 1.0753 0.061 Uiso 1 1 calc R U
H7C H 0.2286 0.5182 0.9477 0.061 Uiso 1 1 calc R U
C8 C 0.5340(3) 0.5129(2) 0.6386(2) 0.0241(6) Uani 1 1 d . .
C9 C 0.2177(3) 0.2988(3) 0.7750(3) 0.0339(8) Uani 1 1 d . .
C21 C 0.6964(3) 0.9919(2) 0.5670(2) 0.0159(5) Uani 1 1 d . .
C22 C 0.5784(3) 1.0830(2) 0.5782(2) 0.0193(6) Uani 1 1 d . .
H22 H 0.5198 1.1029 0.6482 0.023 Uiso 1 1 calc R U
C23 C 0.5496(3) 1.1430(2) 0.4845(2) 0.0224(6) Uani 1 1 d . .
H23 H 0.4724 1.2045 0.4911 0.027 Uiso 1 1 calc R U
C24 C 0.6360(3) 1.1116(2) 0.3807(2) 0.0233(6) Uani 1 1 d . .
H24 H 0.6172 1.1532 0.3177 0.028 Uiso 1 1 calc R U
C25 C 0.7494(3) 1.0194(2) 0.3697(2) 0.0234(6) Uani 1 1 d . .
H25 H 0.805 0.9976 0.2999 0.028 Uiso 1 1 calc R U
C26 C 0.7807(3) 0.9592(2) 0.4629(2) 0.0186(6) Uani 1 1 d . .
H26 H 0.8576 0.8974 0.4558 0.022 Uiso 1 1 calc R U
C31 C 0.8799(3) 0.7975(2) 0.6537(2) 0.0172(6) Uani 1 1 d . .
C32 C 1.0151(3) 0.8052(2) 0.6235(2) 0.0218(6) Uani 1 1 d . .
H32 H 1.033 0.8744 0.6223 0.026 Uiso 1 1 calc R U
C33 C 1.1239(3) 0.7093(3) 0.5949(3) 0.0300(7) Uani 1 1 d . .
H33 H 1.2149 0.7143 0.574 0.036 Uiso 1 1 calc R U
C34 C 1.0963(3) 0.6071(3) 0.5978(3) 0.0362(8) Uani 1 1 d . .
H34 H 1.169 0.5427 0.5793 0.043 Uiso 1 1 calc R U
C35 C 0.9620(3) 0.5991(3) 0.6278(3) 0.0369(8) Uani 1 1 d . .
H35 H 0.9448 0.5294 0.6294 0.044 Uiso 1 1 calc R U
C36 C 0.8518(3) 0.6944(2) 0.6555(3) 0.0257(6) Uani 1 1 d . .
H36 H 0.7611 0.6894 0.675 0.031 Uiso 1 1 calc R U
C41 C 0.7951(3) 1.0174(2) 0.7325(2) 0.0165(5) Uani 1 1 d . .
C42 C 0.8573(3) 0.9733(2) 0.8133(2) 0.0195(6) Uani 1 1 d . .
H42 H 0.8647 0.8967 0.8454 0.023 Uiso 1 1 calc R U
C43 C 0.9074(3) 1.0443(2) 0.8447(2) 0.0215(6) Uani 1 1 d . .
H43 H 0.9487 1.0154 0.8982 0.026 Uiso 1 1 calc R U
C44 C 0.8965(3) 1.1587(2) 0.7970(2) 0.0230(6) Uani 1 1 d . .
H44 H 0.9317 1.2057 0.818 0.028 Uiso 1 1 calc R U
C45 C 0.8336(3) 1.2027(2) 0.7185(2) 0.0243(6) Uani 1 1 d . .
H45 H 0.8249 1.2797 0.6878 0.029 Uiso 1 1 calc R U
C46 C 0.7835(3) 1.1321(2) 0.6856(2) 0.0213(6) Uani 1 1 d . .
H46 H 0.7421 1.1615 0.6321 0.026 Uiso 1 1 calc R U
F1 F 0.4012(2) 0.55447(15) 0.64900(17) 0.0367(5) Uani 1 1 d . .
F2 F 0.6086(2) 0.56738(15) 0.54408(15) 0.0409(5) Uani 1 1 d . .
F3 F 0.5683(2) 0.40197(14) 0.62728(16) 0.0387(5) Uani 1 1 d . .
F4 F 0.0887(2) 0.35024(15) 0.77825(16) 0.0381(5) Uani 1 1 d . .
F5 F 0.2712(3) 0.3794(2) 0.7775(3) 0.0898(10) Uani 1 1 d . .
F6 F 0.2831(3) 0.2599(3) 0.67937(18) 0.1016(13) Uani 1 1 d . .
N1 N 0.2340(3) 0.6653(2) 0.9830(2) 0.0250(5) Uani 1 1 d . .
N2 N 0.3581(2) 0.77659(19) 0.97426(18) 0.0192(5) Uani 1 1 d . .
O1 O 0.5230(2) 0.65753(15) 0.75272(17) 0.0254(5) Uani 1 1 d . .
O2 O 0.7101(2) 0.48520(17) 0.7321(2) 0.0313(5) Uani 1 1 d . .
O3 O 0.4767(2) 0.47217(17) 0.85039(17) 0.0275(5) Uani 1 1 d . .
O4 O 0.3657(2) 0.13623(19) 0.87045(19) 0.0351(6) Uani 1 1 d . .
O5 O 0.1491(3) 0.11104(19) 0.8799(2) 0.0496(7) Uani 1 1 d . .
O6 O 0.1467(2) 0.2448(2) 0.98534(18) 0.0378(6) Uani 1 1 d . .
P1 P 0.73888(7) 0.92137(5) 0.68763(5) 0.01452(17) Uani 1 1 d . .
S1 S 0.56460(7) 0.53406(5) 0.75646(6) 0.01984(17) Uani 1 1 d . .
S2 S 0.22072(8) 0.18507(6) 0.89024(6) 0.02141(18) Uani 1 1 d . .

loop_
_atom_site_aniso_label
_atom_site_aniso_U_11
_atom_site_aniso_U_22
_atom_site_aniso_U_33
_atom_site_aniso_U_23
_atom_site_aniso_U_13
_atom_site_aniso_U_12
C1 0.0157(15) 0.0228(14) 0.0266(15) -0.0012(11) -0.0022(12) -0.0024(12)
C2 0.0156(15) 0.0327(16) 0.0248(15) -0.0056(12) -0.0053(13) -0.0012(13)
C3 0.0168(15) 0.0239(14) 0.0163(13) -0.0002(11) -0.0041(11) -0.0009(12)
C4 0.0185(15) 0.0360(16) 0.0191(14) -0.0050(12) -0.0049(12) -0.0106(13)
C5 0.0147(14) 0.0277(14) 0.0208(14) 0.0001(11) -0.0057(12) -0.0077(12)
C6 0.0115(13) 0.0177(12) 0.0188(13) -0.0025(10) -0.0032(11) -0.0036(10)
C7 0.0225(18) 0.0343(18) 0.060(2) -0.0124(16) -0.0001(17) -0.0146(15)
C8 0.0241(16) 0.0156(13) 0.0283(15) -0.0040(11) -0.0067(13) -0.0015(12)
C9 0.0210(17) 0.0312(17) 0.0339(17) 0.0043(13) -0.0020(14) -0.0021(14)
C21 0.0120(13) 0.0141(12) 0.0200(13) -0.0005(10) -0.0040(11) -0.0048(10)
C22 0.0156(14) 0.0180(12) 0.0222(14) -0.0020(10) -0.0056(12) -0.0033(11)
C23 0.0189(15) 0.0193(13) 0.0292(15) 0.0005(11) -0.0123(13) -0.0028(11)
C24 0.0215(16) 0.0286(14) 0.0219(14) 0.0051(11) -0.0121(13) -0.0094(12)
C25 0.0164(15) 0.0333(15) 0.0199(14) -0.0047(12) -0.0045(12) -0.0068(12)
C26 0.0110(14) 0.0209(13) 0.0222(14) -0.0045(11) -0.0038(11) -0.0030(11)
C31 0.0121(13) 0.0160(12) 0.0193(13) -0.0014(10) -0.0045(11) -0.0001(10)
C32 0.0147(14) 0.0213(13) 0.0247(14) 0.0005(11) -0.0042(12) -0.0045(11)
C33 0.0140(15) 0.0283(15) 0.0362(17) 0.0046(13) -0.0053(13) -0.0015(13)
C34 0.0180(17) 0.0181(14) 0.050(2) 0.0014(13) 0.0019(15) 0.0016(13)
C35 0.0227(18) 0.0171(14) 0.056(2) -0.0064(14) 0.0007(16) -0.0037(13)
C36 0.0138(15) 0.0205(14) 0.0353(16) -0.0035(12) -0.0012(13) -0.0043(12)
C41 0.0124(14) 0.0178(12) 0.0174(13) -0.0027(10) -0.0024(11) -0.0047(10)
C42 0.0131(14) 0.0218(13) 0.0201(13) -0.0012(10) -0.0023(11) -0.0058(11)
C43 0.0134(14) 0.0319(15) 0.0186(13) -0.0062(11) -0.0039(11) -0.0050(12)
C44 0.0162(15) 0.0276(14) 0.0254(15) -0.0128(12) 0.0000(12) -0.0084(12)
C45 0.0222(16) 0.0183(13) 0.0292(15) -0.0060(11) -0.0037(13) -0.0057(12)
C46 0.0198(15) 0.0184(13) 0.0241(14) -0.0019(11) -0.0077(12) -0.0034(11)
F1 0.0347(11) 0.0325(10) 0.0517(12) -0.0020(8) -0.0287(10) -0.0048(8)
F2 0.0477(13) 0.0317(10) 0.0257(9) -0.0010(8) -0.0001(9) -0.0053(9)
F3 0.0521(13) 0.0219(9) 0.0470(11) -0.0123(8) -0.0224(10) -0.0033(9)
F4 0.0332(11) 0.0289(9) 0.0415(11) 0.0048(8) -0.0169(9) 0.0043(8)
F5 0.085(2) 0.0616(16) 0.138(3) 0.0463(17) -0.060(2) -0.0579(16)
F6 0.088(2) 0.111(2) 0.0208(11) -0.0021(12) -0.0029(12) 0.0615(18)
N1 0.0151(13) 0.0236(12) 0.0317(13) -0.0058(10) -0.0008(11) -0.0071(10)
N2 0.0141(12) 0.0238(11) 0.0159(11) -0.0020(9) -0.0023(10) -0.0042(10)
O1 0.0237(12) 0.0157(9) 0.0374(12) -0.0060(8) -0.0121(10) -0.0021(8)
O2 0.0133(11) 0.0216(10) 0.0562(14) -0.0012(10) -0.0113(10) -0.0050(8)
O3 0.0226(12) 0.0268(10) 0.0284(11) 0.0016(8) -0.0052(9) -0.0090(9)
O4 0.0214(12) 0.0381(12) 0.0402(13) -0.0122(10) -0.0137(10) 0.0093(10)
O5 0.068(2) 0.0259(12) 0.0807(19) 0.0128(12) -0.0570(17) -0.0202(12)
O6 0.0293(13) 0.0466(13) 0.0290(12) -0.0075(10) -0.0115(10) 0.0055(11)
P1 0.0110(3) 0.0138(3) 0.0174(3) -0.0006(2) -0.0044(3) -0.0031(3)
S1 0.0143(4) 0.0156(3) 0.0285(4) -0.0025(3) -0.0074(3) -0.0030(3)
S2 0.0194(4) 0.0200(3) 0.0264(4) -0.0013(3) -0.0118(3) -0.0034(3)

loop_
_atom_type_symbol
_atom_type_description
_atom_type_scat_dispersion_real
_atom_type_scat_dispersion_imag
_atom_type_scat_source
C C 0.0033 0.0016 'International Tables Vol C Tables 4.2.6.8 and 6.1.1.4'
H H 0 0 'International Tables Vol C Tables 4.2.6.8 and 6.1.1.4'
F F 0.0171 0.0103 'International Tables Vol C Tables 4.2.6.8 and 6.1.1.4'
N N 0.0061 0.0033 'International Tables Vol C Tables 4.2.6.8 and 6.1.1.4'
O O 0.0106 0.006 'International Tables Vol C Tables 4.2.6.8 and 6.1.1.4'
P P 0.1023 0.0942 'International Tables Vol C Tables 4.2.6.8 and 6.1.1.4'
S S 0.1246 0.1234 'International Tables Vol C Tables 4.2.6.8 and 6.1.1.4'

loop_
_geom_angle_atom_site_label_1
_geom_angle_atom_site_label_2
_geom_angle_atom_site_label_3
_geom_angle
N1 C1 N2 109.0(2)
N1 C1 H011 125.5
N2 C1 H011 125.5
C3 C2 N1 107.6(3)
C3 C2 H013 126.2
N1 C2 H013 126.2
C2 C3 N2 106.8(2)
C2 C3 H00V 126.6
N2 C3 H00V 126.6
N2 C4 C5 114.2(2)
N2 C4 H4A 108.7
C5 C4 H4A 108.7
N2 C4 H4B 108.7
C5 C4 H4B 108.7
H4A C4 H4B 107.6
C4 C5 C6 112.5(2)
C4 C5 H5A 109.1
C6 C5 H5A 109.1
C4 C5 H5B 109.1
C6 C5 H5B 109.1
H5A C5 H5B 107.8
C5 C6 P1 116.86(19)
C5 C6 H6A 108.1
P1 C6 H6A 108.1
C5 C6 H6B 108.1
P1 C6 H6B 108.1
H6A C6 H6B 107.3
N1 C7 H7A 109.5
N1 C7 H7B 109.5
H7A C7 H7B 109.5
N1 C7 H7C 109.5
H7A C7 H7C 109.5
H7B C7 H7C 109.5
F1 C8 F3 107.8(3)
F1 C8 F2 107.3(2)
F3 C8 F2 107.6(2)
F1 C8 S1 111.27(19)
F3 C8 S1 111.94(19)
F2 C8 S1 110.7(2)
F6 C9 F5 109.7(4)
F6 C9 F4 106.0(3)
F5 C9 F4 106.3(3)
F6 C9 S2 111.8(2)
F5 C9 S2 111.0(3)
F4 C9 S2 111.7(2)
C26 C21 C22 120.2(2)
C26 C21 P1 120.77(19)
C22 C21 P1 119.0(2)
C23 C22 C21 119.5(3)
C23 C22 H22 120.3
C21 C22 H22 120.3
C22 C23 C24 119.9(3)
C22 C23 H23 120
C24 C23 H23 120
C25 C24 C23 120.8(3)
C25 C24 H24 119.6
C23 C24 H24 119.6
C24 C25 C26 119.9(3)
C24 C25 H25 120.1
C26 C25 H25 120.1
C25 C26 C21 119.6(2)
C25 C26 H26 120.2
C21 C26 H26 120.2
C32 C31 C36 120.5(2)
C32 C31 P1 120.3(2)
C36 C31 P1 119.1(2)
C31 C32 C33 119.9(3)
C31 C32 H32 120.1
C33 C32 H32 120.1
C34 C33 C32 119.7(3)
C34 C33 H33 120.2
C32 C33 H33 120.2
C33 C34 C35 120.6(3)
C33 C34 H34 119.7
C35 C34 H34 119.7
C34 C35 C36 120.5(3)
C34 C35 H35 119.7
C36 C35 H35 119.7
C35 C36 C31 118.7(3)
C35 C36 H36 120.6
C31 C36 H36 120.6
C46 C41 C42 119.9(3)
C46 C41 P1 121.4(2)
C42 C41 P1 118.6(2)
C43 C42 C41 119.5(3)
C43 C42 H42 120.3
C41 C42 H42 120.3
C42 C43 C44 120.5(3)
C42 C43 H43 119.8
C44 C43 H43 119.8
C45 C44 C43 120.1(3)
C45 C44 H44 119.9
C43 C44 H44 119.9
C44 C45 C46 120.0(3)
C44 C45 H45 120
C46 C45 H45 120
C45 C46 C41 120.0(3)
C45 C46 H46 120
C41 C46 H46 120
C1 N1 C2 108.4(3)
C1 N1 C7 125.7(3)
C2 N1 C7 125.9(3)
C1 N2 C3 108.2(2)
C1 N2 C4 124.9(2)
C3 N2 C4 126.7(2)
C21 P1 C31 109.73(12)
C21 P1 C41 109.06(12)
C31 P1 C41 107.65(12)
C21 P1 C6 106.56(13)
C31 P1 C6 112.35(13)
C41 P1 C6 111.45(12)
O2 S1 O3 114.35(13)
O2 S1 O1 114.84(13)
O3 S1 O1 114.85(13)
O2 S1 C8 103.94(14)
O3 S1 C8 103.81(14)
O1 S1 C8 102.92(12)
O5 S2 O6 113.94(18)
O5 S2 O4 114.78(15)
O6 S2 O4 115.29(13)
O5 S2 C9 103.51(16)
O6 S2 C9 103.06(14)
O4 S2 C9 104.13(15)

loop_
_geom_bond_atom_site_label_1
_geom_bond_atom_site_label_2
_geom_bond_distance
C1 N1 1.326(4)
C1 N2 1.328(4)
C1 H011 0.93
C2 C3 1.347(4)
C2 N1 1.370(4)
C2 H013 0.93
C3 N2 1.381(3)
C3 H00V 0.93
C4 N2 1.464(4)
C4 C5 1.523(4)
C4 H4A 0.97
C4 H4B 0.97
C5 C6 1.530(4)
C5 H5A 0.97
C5 H5B 0.97
C6 P1 1.804(3)
C6 H6A 0.97
C6 H6B 0.97
C7 N1 1.473(4)
C7 H7A 0.96
C7 H7B 0.96
C7 H7C 0.96
C8 F1 1.332(3)
C8 F3 1.334(3)
C8 F2 1.336(4)
C8 S1 1.815(3)
C9 F6 1.305(4)
C9 F5 1.313(4)
C9 F4 1.333(4)
C9 S2 1.807(3)
C21 C26 1.390(4)
C21 C22 1.401(3)
C21 P1 1.785(3)
C22 C23 1.379(4)
C22 H22 0.93
C23 C24 1.386(4)
C23 H23 0.93
C24 C25 1.378(4)
C24 H24 0.93
C25 C26 1.386(4)
C25 H25 0.93
C26 H26 0.93
C31 C32 1.385(4)
C31 C36 1.391(4)
C31 P1 1.792(2)
C32 C33 1.390(4)
C32 H32 0.93
C33 C34 1.375(5)
C33 H33 0.93
C34 C35 1.377(5)
C34 H34 0.93
C35 C36 1.391(4)
C35 H35 0.93
C36 H36 0.93
C41 C46 1.389(4)
C41 C42 1.402(4)
C41 P1 1.796(3)
C42 C43 1.379(4)
C42 H42 0.93
C43 C44 1.388(4)
C43 H43 0.93
C44 C45 1.381(4)
C44 H44 0.93
C45 C46 1.388(4)
C45 H45 0.93
C46 H46 0.93
O1 S1 1.4442(19)
O2 S1 1.433(2)
O3 S1 1.440(2)
O4 S2 1.436(2)
O5 S2 1.432(2)
O6 S2 1.433(2)
